data_7027509
loop_
_publ_author_name
'Batten, Stuart R.'
'Jensen, Paul'
'Kepert, Cameron J.'
'Kurmoo, Mohamedally'
'Moubaraki, Boujemaa'
'Murray, Keith S.'
'Price, David J.'

_publ_contact_author
;
    Prof. K.S. Murray
    Department of Chemistry
    Monash University
    Clayton, Vic. 3168
    AUSTRALIA
;
_publ_section_title
;
 Syntheses, structures and magnetism of \a-Mn(dca)2,
 [Mn(dca)2(H2O)2]&#x00B7;H2O, [Mn(dca)2(C2H5OH)2]&#x00B7;(CH3)2CO,
 [Fe(dca)2(CH3OH)2] and [Mn(dca)2(L)2], where L&#x2005;=&#x2005;pyridine,
 CH3OH or DMF and dca&#x2212;&#x2005;=&#x2005;dicyanamide,
 N(CN)2&#x2212;&#x200A;&#x2020;
;
_journal_issue 17
_journal_name_full 'Journal of the Chemical Society, Dalton Transactions'
_journal_page_first 2987
_journal_paper_doi 10.1039/a903487k
_journal_year 1999
_chemical_formula_sum 'C14 H10 Mn N8'
_chemical_formula_weight 345.24
_chemical_name_systematic
;
 manganese bis(dicyanamide) dipyridinate
;
_space_group_IT_number 14
_symmetry_cell_setting monoclinic
_symmetry_space_group_name_Hall '-P 2yn'
_symmetry_space_group_name_H-M 'P 1 21/n 1'
_atom_sites_solution_hydrogens geom
_atom_sites_solution_primary direct
_atom_sites_solution_secondary difmap
_audit_creation_method SHELXL-97
_cell_angle_alpha 90.00
_cell_angle_beta 115.183(9)
_cell_angle_gamma 90.00
_cell_formula_units_Z 2
_cell_length_a 7.5212(3)
_cell_length_b 13.1458(9)
_cell_length_c 8.6087(6)
_cell_measurement_temperature 123(2)
_cell_volume 770.26(10)
_computing_cell_refinement 'Siemens XSCANS'
_computing_data_collection 'Siemens XSCANS'
_computing_data_reduction 'Siemens SHELXTL'
_computing_molecular_graphics 'Siemens SHELXTL'
_computing_publication_material 'Siemens SHELXTL'
_computing_structure_refinement 'SHELXL-97 (Sheldrick, 1997)'
_computing_structure_solution 'SHELXS-97 (Sheldrick, 1990)'
_diffrn_ambient_temperature 123(2)
_diffrn_measured_fraction_theta_full 0.808
_diffrn_measured_fraction_theta_max 0.808
_diffrn_measurement_method '\w scans'
_diffrn_radiation_monochromator graphite
_diffrn_radiation_source 'fine-focus sealed tube'
_diffrn_radiation_type MoK\a
_diffrn_radiation_wavelength 0.71073
_diffrn_reflns_av_R_equivalents 0.1137
_diffrn_reflns_av_sigmaI/netI 0.1237
_diffrn_reflns_limit_h_max 8
_diffrn_reflns_limit_h_min 0
_diffrn_reflns_limit_k_max 16
_diffrn_reflns_limit_k_min -15
_diffrn_reflns_limit_l_max 9
_diffrn_reflns_limit_l_min -10
_diffrn_reflns_number 2803
_diffrn_reflns_theta_full 28.32
_diffrn_reflns_theta_max 28.32
_diffrn_reflns_theta_min 3.04
_exptl_absorpt_coefficient_mu 0.868
_exptl_absorpt_correction_type none
_exptl_crystal_colour colourless
_exptl_crystal_density_diffrn 1.489
_exptl_crystal_density_method 'not measured'
_exptl_crystal_description rod
_exptl_crystal_F_000 350
_exptl_crystal_size_max 0.4
_exptl_crystal_size_mid 0.13
_exptl_crystal_size_min 0.1
_refine_diff_density_max 0.792
_refine_diff_density_min -0.426
_refine_diff_density_rms 0.085
_refine_ls_extinction_method none
_refine_ls_goodness_of_fit_ref 1.067
_refine_ls_hydrogen_treatment mixed
_refine_ls_matrix_type full
_refine_ls_number_parameters 106
_refine_ls_number_reflns 1612
_refine_ls_number_restraints 0
_refine_ls_restrained_S_all 1.067
_refine_ls_R_factor_all 0.1034
_refine_ls_R_factor_gt 0.0509
_refine_ls_shift/su_max 0.000
_refine_ls_shift/su_mean 0.000
_refine_ls_structure_factor_coef Fsqd
_refine_ls_weighting_details 'w=1/[\s^2^(Fo^2^)+(0.0351P)^2^+0.7114P] where P=(Fo^2^+2Fc^2^)/3'
_refine_ls_weighting_scheme calc
_refine_ls_wR_factor_gt 0.1053
_refine_ls_wR_factor_ref 0.1200
_reflns_number_gt 1002
_reflns_number_total 1612
_reflns_threshold_expression >2sigma(I)
_cod_data_source_file 903487ksup1.cif
_cod_data_source_block mndca2py2
_cod_depositor_comments
;
The following automatic conversions were performed:

'_symmetry_cell_setting' value 'Monoclinic' changed to 'monoclinic'
according to /home/saulius/struct/CIF-dictionaries/cif_core.dic
dictionary named 'cif_core.dic' version 2.4.2 from 2011-04-26.

Automatic conversion script
Id: cif_fix_values 1891 2012-01-12 08:04:46Z andrius 

The following automatic conversions were performed:

'_refine_ls_weighting_scheme' value 'calc
w=1/[\s^2^(Fo^2^)+(0.0351P)^2^+0.7114P] where P=(Fo^2^+2Fc^2^)/3' was
changed to 'calc'. New tag '_refine_ls_weighting_details' was
created. The value of the new tag was set to
'w=1/[\s^2^(Fo^2^)+(0.0351P)^2^+0.7114P] where P=(Fo^2^+2Fc^2^)/3'.

Automatic conversion script
Id: cif_fix_values 3143 2015-03-26 13:38:13Z robertas 
;
_cod_original_cell_volume 770.26(8)
_cod_original_sg_symbol_H-M P2(1)/n
_cod_database_code 7027509

loop_
_symmetry_equiv_pos_as_xyz
'x, y, z'
'-x+1/2, y+1/2, -z+1/2'
'-x, -y, -z'
'x-1/2, -y-1/2, z-1/2'

loop_
_atom_site_label
_atom_site_type_symbol
_atom_site_fract_x
_atom_site_fract_y
_atom_site_fract_z
_atom_site_U_iso_or_equiv
_atom_site_adp_type
_atom_site_occupancy
_atom_site_calc_flag
_atom_site_refinement_flags
Mn1 Mn 0.0000 0.0000 0.5000 0.0188(2) Uani 1 d S
N1 N 0.1426(4) 0.0067(2) 0.7899(3) 0.0218(6) Uani 1 d .
C1 C 0.1462(5) -0.0753(3) 0.8838(5) 0.0249(8) Uani 1 d .
H1A H 0.0807 -0.1352 0.8259 0.030 Uiso 1 calc R
C2 C 0.2406(5) -0.0766(3) 1.0605(5) 0.0280(8) Uani 1 d .
H2A H 0.2387 -0.1362 1.1223 0.034 Uiso 1 calc R
C3 C 0.3374(5) 0.0089(3) 1.1465(4) 0.0273(8) Uani 1 d .
H3A H 0.4051 0.0093 1.2682 0.033 Uiso 1 calc R
C4 C 0.3341(5) 0.0944(3) 1.0521(5) 0.0270(8) Uani 1 d .
H4A H 0.3992 0.1550 1.1077 0.032 Uiso 1 calc R
C5 C 0.2344(5) 0.0904(3) 0.8750(5) 0.0254(8) Uani 1 d .
H5A H 0.2309 0.1498 0.8109 0.031 Uiso 1 calc R
N11 N 0.2044(4) -0.1238(2) 0.5070(4) 0.0259(7) Uani 1 d .
C11 C 0.3430(5) -0.1570(2) 0.4996(5) 0.0220(8) Uani 1 d .
N12 N 0.7835(4) -0.1130(2) 0.5059(4) 0.0242(7) Uani 1 d .
C12 C 0.6419(5) -0.1513(2) 0.4992(4) 0.0211(8) Uani 1 d .
N13 N 0.4908(4) -0.2033(2) 0.4893(5) 0.0379(8) Uani 1 d .

loop_
_atom_site_aniso_label
_atom_site_aniso_U_11
_atom_site_aniso_U_22
_atom_site_aniso_U_33
_atom_site_aniso_U_23
_atom_site_aniso_U_13
_atom_site_aniso_U_12
Mn1 0.0127(3) 0.0233(4) 0.0222(4) -0.0010(4) 0.0093(3) -0.0007(3)
N1 0.0192(13) 0.0230(15) 0.0250(15) -0.0012(15) 0.0109(11) -0.0011(13)
C1 0.0217(16) 0.024(2) 0.026(2) 0.0005(17) 0.0080(14) -0.0033(15)
C2 0.0279(18) 0.027(2) 0.026(2) 0.0046(17) 0.0080(15) -0.0034(15)
C3 0.0285(17) 0.030(2) 0.0219(18) -0.0037(19) 0.0091(14) 0.0024(17)
C4 0.0270(17) 0.0237(19) 0.029(2) -0.0052(17) 0.0103(15) -0.0012(15)
C5 0.0260(17) 0.023(2) 0.029(2) 0.0013(17) 0.0138(15) 0.0016(15)
N11 0.0194(15) 0.0278(17) 0.0324(19) -0.0029(14) 0.0129(13) 0.0005(12)
C11 0.0218(17) 0.0186(18) 0.025(2) 0.0001(16) 0.0097(14) -0.0065(14)
N12 0.0218(15) 0.0250(16) 0.0279(18) -0.0012(14) 0.0124(13) -0.0011(12)
C12 0.0188(16) 0.0198(18) 0.027(2) -0.0003(16) 0.0117(14) 0.0019(14)
N13 0.0261(15) 0.0194(15) 0.082(3) -0.0069(19) 0.0358(17) -0.0028(14)

loop_
_atom_type_symbol
_atom_type_description
_atom_type_scat_dispersion_real
_atom_type_scat_dispersion_imag
_atom_type_scat_source
C C 0.0033 0.0016 'International Tables Vol C Tables 4.2.6.8 and 6.1.1.4'
H H 0.0000 0.0000 'International Tables Vol C Tables 4.2.6.8 and 6.1.1.4'
N N 0.0061 0.0033 'International Tables Vol C Tables 4.2.6.8 and 6.1.1.4'
Mn Mn 0.3368 0.7283 'International Tables Vol C Tables 4.2.6.8 and 6.1.1.4'

loop_
_geom_angle_atom_site_label_1
_geom_angle_atom_site_label_2
_geom_angle_atom_site_label_3
_geom_angle
_geom_angle_site_symmetry_1
_geom_angle_site_symmetry_3
N12 Mn1 N12 180.0 3_656 1_455
N12 Mn1 N11 90.86(10) 3_656 3_556
N12 Mn1 N11 89.15(10) 1_455 3_556
N12 Mn1 N11 89.14(10) 3_656 .
N12 Mn1 N11 90.85(10) 1_455 .
N11 Mn1 N11 180.0 3_556 .
N12 Mn1 N1 90.51(10) 3_656 3_556
N12 Mn1 N1 89.49(10) 1_455 3_556
N11 Mn1 N1 90.04(11) 3_556 3_556
N11 Mn1 N1 89.96(11) . 3_556
N12 Mn1 N1 89.49(10) 3_656 .
N12 Mn1 N1 90.51(10) 1_455 .
N11 Mn1 N1 89.96(11) 3_556 .
N11 Mn1 N1 90.04(11) . .
N1 Mn1 N1 180.0 3_556 .
C5 N1 C1 117.2(3) . .
C5 N1 Mn1 121.9(2) . .
C1 N1 Mn1 120.9(2) . .
N1 C1 C2 123.0(3) . .
C3 C2 C1 119.4(4) . .
C2 C3 C4 118.5(3) . .
C3 C4 C5 118.8(3) . .
N1 C5 C4 123.1(3) . .
C11 N11 Mn1 154.7(3) . .
N11 C11 N13 174.2(4) . .
C12 N12 Mn1 163.4(3) . 1_655
N12 C12 N13 174.0(4) . .
C12 N13 C11 119.9(3) . .

loop_
_geom_bond_atom_site_label_1
_geom_bond_atom_site_label_2
_geom_bond_distance
_geom_bond_site_symmetry_2
Mn1 N12 2.220(3) 3_656
Mn1 N12 2.220(3) 1_455
Mn1 N11 2.222(3) 3_556
Mn1 N11 2.222(3) .
Mn1 N1 2.260(3) 3_556
Mn1 N1 2.260(3) .
N1 C5 1.340(4) .
N1 C1 1.341(4) .
C1 C2 1.378(5) .
C2 C3 1.373(5) .
C3 C4 1.381(5) .
C4 C5 1.384(5) .
N11 C11 1.156(4) .
C11 N13 1.303(4) .
N12 C12 1.157(4) .
N12 Mn1 2.220(3) 1_655
C12 N13 1.297(4) .
